data_1519768
loop_
_publ_author_name
'Devillanova, Francesco'
'Aragoni, Carla'
'Arca, Massimiliano'
'Huth, Susanne L.'
'Hursthouse, Michael B.'

_publ_section_title
;
 C26H28Cd1N2O4P2S4
;
_journal_name_full 'Crystal Structure Report Archive'
_journal_page_first 247
_journal_year 2006
_chemical_formula_sum 'C26 H28 Cd N2 O4 P2 S4'
_chemical_formula_weight 735.08
_space_group_IT_number 14
_symmetry_cell_setting monoclinic
_symmetry_space_group_name_Hall '-P 2ybc'
_symmetry_space_group_name_H-M 'P 1 21/c 1'
_atom_sites_solution_hydrogens geom
_atom_sites_solution_primary direct
_atom_sites_solution_secondary difmap
_cell_angle_alpha 90.00
_cell_angle_beta 100.512(3)
_cell_angle_gamma 90.00
_cell_formula_units_Z 2
_cell_length_a 10.3791(6)
_cell_length_b 17.5735(8)
_cell_length_c 8.1030(3)
_cell_measurement_reflns_used 3477
_cell_measurement_temperature 120(2)
_cell_measurement_theta_max 27.48
_cell_measurement_theta_min 2.91
_cell_volume 1453.16(12)
_computing_cell_refinement 'DENZO (Otwinowski & Minor, 1997) & COLLECT (Hooft, R.W.W., 1998)'
_computing_data_collection 'COLLECT (Hooft, R.W.W., 1998)'
_computing_data_reduction 'DENZO (Otwinowski & Minor, 1997) & COLLECT (Hooft, R.W.W., 1998)'
_computing_structure_refinement 'SHELXL-97 (Sheldrick, 1997)'
_diffrn_ambient_temperature 120(2)
_diffrn_detector_area_resol_mean 9.091
_diffrn_measured_fraction_theta_full 0.998
_diffrn_measured_fraction_theta_max 0.998
_diffrn_measurement_device_type 'Bruker-Nonius 95mm CCD camera on \k-goniostat'
_diffrn_measurement_method '\f & \w scans'
_diffrn_radiation_monochromator graphite
_diffrn_radiation_source 'Bruker-Nonius FR591 rotating anode'
_diffrn_radiation_type MoK\a
_diffrn_radiation_wavelength 0.71073
_diffrn_reflns_av_R_equivalents 0.0360
_diffrn_reflns_av_sigmaI/netI 0.0226
_diffrn_reflns_limit_h_max 13
_diffrn_reflns_limit_h_min -13
_diffrn_reflns_limit_k_max 22
_diffrn_reflns_limit_k_min -22
_diffrn_reflns_limit_l_max 10
_diffrn_reflns_limit_l_min -10
_diffrn_reflns_number 31919
_diffrn_reflns_theta_full 27.49
_diffrn_reflns_theta_max 27.49
_diffrn_reflns_theta_min 3.71
_exptl_absorpt_coefficient_mu 1.186
_exptl_absorpt_correction_T_max 0.9323
_exptl_absorpt_correction_T_min 0.8708
_exptl_absorpt_correction_type multi-scan
_exptl_absorpt_process_details 'SADABS V2.10 (Sheldrick, G.M., 2003)'
_exptl_crystal_colour colourless
_exptl_crystal_density_diffrn 1.680
_exptl_crystal_density_method 'not measured'
_exptl_crystal_description 'cut block'
_exptl_crystal_F_000 744
_exptl_crystal_size_max 0.12
_exptl_crystal_size_mid 0.06
_exptl_crystal_size_min 0.06
_refine_diff_density_max 0.538
_refine_diff_density_min -0.450
_refine_diff_density_rms 0.068
_refine_ls_extinction_coef 0.0041(4)
_refine_ls_extinction_expression Fc^*^=kFc[1+0.001xFc^2^\l^3^/sin(2\q)]^-1/4^
_refine_ls_extinction_method SHELXL
_refine_ls_goodness_of_fit_ref 1.046
_refine_ls_hydrogen_treatment constr
_refine_ls_matrix_type full
_refine_ls_number_parameters 181
_refine_ls_number_reflns 3339
_refine_ls_number_restraints 0
_refine_ls_restrained_S_all 1.046
_refine_ls_R_factor_all 0.0291
_refine_ls_R_factor_gt 0.0236
_refine_ls_shift/su_max 0.001
_refine_ls_shift/su_mean 0.000
_refine_ls_structure_factor_coef Fsqd
_refine_ls_weighting_details 'calc w=1/[\s^2^(Fo^2^)+(0.0225P)^2^+1.2448P] where P=(Fo^2^+2Fc^2^)/3'
_refine_ls_weighting_scheme calc
_refine_ls_wR_factor_gt 0.0543
_refine_ls_wR_factor_ref 0.0572
_reflns_number_gt 2952
_reflns_number_total 3339
_reflns_threshold_expression >2sigma(I)
_cod_data_source_file eCrystal-247.cif
_cod_data_source_block 2005slh0414
_cod_depositor_comments
;
Citation :
Devillanova, Francesco and Aragoni, Carla and Arca, Massimiliano and 
Huth, Susanne L. and Hursthouse, Michael B. (2006) 
University of Southampton, Crystal Structure Report Archive. 
(doi:10.5258/ecrystals/247)

More at:
http://ecrystals.chem.soton.ac.uk/247/

The following automatic conversions were performed:

'_symmetry_cell_setting' value 'Monoclinic' changed to 'monoclinic'
according to the built-in table from CIF Core dictionary named
'cif_core.dic' version 2.4.1 from 2010-06-29.

Automatic conversion script
Id: cif_fix_values 3392 2015-05-12 13:50:21Z andrius 
;
_cod_original_sg_symbol_H-M P2(1)/c
_cod_database_code 1519768

loop_
_symmetry_equiv_pos_as_xyz
'x, y, z'
'-x, y+1/2, -z+1/2'
'-x, -y, -z'
'x, -y-1/2, z-1/2'

loop_
_atom_site_label
_atom_site_type_symbol
_atom_site_fract_x
_atom_site_fract_y
_atom_site_fract_z
_atom_site_U_iso_or_equiv
_atom_site_adp_type
_atom_site_occupancy
_atom_site_symmetry_multiplicity
_atom_site_calc_flag
_atom_site_refinement_flags
_atom_site_disorder_assembly
_atom_site_disorder_group
C1 C -0.00175(18) 0.64240(12) 0.9704(2) 0.0255(4) Uani 1 1 d . . .
H1A H 0.0112 0.5883 0.9980 0.038 Uiso 1 1 calc R . .
H1B H 0.0053 0.6720 1.0741 0.038 Uiso 1 1 calc R . .
H1C H 0.0653 0.6594 0.9078 0.038 Uiso 1 1 calc R . .
C2 C -0.32606(17) 0.64859(10) 0.6214(2) 0.0159(3) Uani 1 1 d . . .
C3 C -0.35943(17) 0.72187(10) 0.6659(2) 0.0188(4) Uani 1 1 d . . .
H3 H -0.2989 0.7510 0.7428 0.023 Uiso 1 1 calc R . .
C4 C -0.48014(17) 0.75185(10) 0.5982(2) 0.0198(4) Uani 1 1 d . . .
H4 H -0.5025 0.8016 0.6290 0.024 Uiso 1 1 calc R . .
C5 C -0.56941(17) 0.70998(10) 0.4852(2) 0.0173(4) Uani 1 1 d . . .
C6 C -0.53937(17) 0.63641(10) 0.4425(2) 0.0181(4) Uani 1 1 d . . .
H6 H -0.6010 0.6070 0.3676 0.022 Uiso 1 1 calc R . .
C7 C -0.41718(17) 0.60655(10) 0.5115(2) 0.0181(4) Uani 1 1 d . . .
H7 H -0.3957 0.5563 0.4827 0.022 Uiso 1 1 calc R . .
C8 C -0.77761(17) 0.70741(11) 0.3013(2) 0.0227(4) Uani 1 1 d . . .
H8A H -0.7360 0.6906 0.2083 0.034 Uiso 1 1 calc R . .
H8B H -0.8505 0.7417 0.2585 0.034 Uiso 1 1 calc R . .
H8C H -0.8107 0.6631 0.3538 0.034 Uiso 1 1 calc R . .
C9 C -0.22953(17) 0.55529(11) 0.1802(2) 0.0206(4) Uani 1 1 d . . .
H9 H -0.1721 0.5977 0.1873 0.025 Uiso 1 1 calc R . .
C10 C -0.34702(17) 0.55887(11) 0.0677(2) 0.0202(4) Uani 1 1 d . . .
H10 H -0.3673 0.6022 -0.0022 0.024 Uiso 1 1 calc R . .
C11 C -0.43516(17) 0.49879(10) 0.0575(2) 0.0157(4) Uani 1 1 d . . .
C12 C -0.39584(18) 0.43597(11) 0.1594(2) 0.0217(4) Uani 1 1 d . . .
H12 H -0.4517 0.3930 0.1563 0.026 Uiso 1 1 calc R . .
C13 C -0.27497(18) 0.43661(11) 0.2652(2) 0.0223(4) Uani 1 1 d . . .
H13 H -0.2494 0.3927 0.3316 0.027 Uiso 1 1 calc R . .
N1 N -0.19236(15) 0.49556(8) 0.2792(2) 0.0179(3) Uani 1 1 d . . .
O1 O -0.12995(12) 0.65339(7) 0.86919(16) 0.0199(3) Uani 1 1 d . . .
O2 O -0.68397(12) 0.74646(7) 0.42235(17) 0.0240(3) Uani 1 1 d . . .
P1 P -0.16434(4) 0.61181(3) 0.69173(6) 0.01517(11) Uani 1 1 d . . .
S1 S -0.16540(4) 0.49911(2) 0.71843(6) 0.01703(11) Uani 1 1 d . . .
S2 S -0.04333(4) 0.64747(2) 0.54092(6) 0.01855(11) Uani 1 1 d . . .
Cd1 Cd 0.0000 0.5000 0.5000 0.01638(7) Uani 1 2 d S . .

loop_
_atom_site_aniso_label
_atom_site_aniso_U_11
_atom_site_aniso_U_22
_atom_site_aniso_U_33
_atom_site_aniso_U_23
_atom_site_aniso_U_13
_atom_site_aniso_U_12
C1 0.0204(9) 0.0282(11) 0.0231(10) -0.0002(8) -0.0084(8) -0.0016(8)
C2 0.0153(8) 0.0155(8) 0.0164(9) 0.0012(7) 0.0013(6) 0.0006(6)
C3 0.0184(8) 0.0181(9) 0.0187(9) -0.0028(7) 0.0003(7) 0.0000(7)
C4 0.0205(9) 0.0164(9) 0.0218(9) -0.0031(7) 0.0017(7) 0.0025(7)
C5 0.0143(8) 0.0190(9) 0.0182(9) 0.0019(7) 0.0016(7) 0.0017(7)
C6 0.0159(8) 0.0180(9) 0.0187(9) -0.0028(7) -0.0011(7) -0.0015(7)
C7 0.0172(8) 0.0160(9) 0.0201(9) -0.0011(7) 0.0008(7) 0.0010(7)
C8 0.0158(8) 0.0244(10) 0.0251(10) -0.0020(8) -0.0041(7) 0.0020(7)
C9 0.0158(8) 0.0242(10) 0.0200(9) 0.0029(7) -0.0015(7) -0.0028(7)
C10 0.0165(8) 0.0227(10) 0.0196(9) 0.0045(7) -0.0017(7) 0.0001(7)
C11 0.0124(8) 0.0203(9) 0.0132(8) -0.0019(6) -0.0009(7) 0.0017(6)
C12 0.0177(8) 0.0196(9) 0.0246(10) 0.0020(7) -0.0050(7) -0.0020(7)
C13 0.0200(9) 0.0205(9) 0.0230(10) 0.0030(7) -0.0052(7) 0.0016(7)
N1 0.0130(7) 0.0224(8) 0.0169(8) 0.0005(6) -0.0010(6) 0.0010(6)
O1 0.0185(6) 0.0200(7) 0.0181(6) -0.0030(5) -0.0048(5) 0.0009(5)
O2 0.0172(6) 0.0208(7) 0.0297(8) -0.0043(6) -0.0065(5) 0.0055(5)
P1 0.0133(2) 0.0140(2) 0.0166(2) -0.00037(17) -0.00178(16) -0.00009(16)
S1 0.0169(2) 0.0134(2) 0.0199(2) 0.00198(16) 0.00100(17) -0.00021(15)
S2 0.0156(2) 0.0160(2) 0.0232(2) 0.00239(17) 0.00153(17) -0.00114(16)
Cd1 0.01149(10) 0.01792(11) 0.01771(11) -0.00110(7) -0.00271(7) 0.00182(6)

loop_
_atom_type_symbol
_atom_type_description
_atom_type_scat_dispersion_real
_atom_type_scat_dispersion_imag
_atom_type_scat_source
C C 0.0033 0.0016 'International Tables Vol C Tables 4.2.6.8 and 6.1.1.4'
H H 0.0000 0.0000 'International Tables Vol C Tables 4.2.6.8 and 6.1.1.4'
N N 0.0061 0.0033 'International Tables Vol C Tables 4.2.6.8 and 6.1.1.4'
O O 0.0106 0.0060 'International Tables Vol C Tables 4.2.6.8 and 6.1.1.4'
P P 0.1023 0.0942 'International Tables Vol C Tables 4.2.6.8 and 6.1.1.4'
S S 0.1246 0.1234 'International Tables Vol C Tables 4.2.6.8 and 6.1.1.4'
Cd Cd -0.8075 1.2024 'International Tables Vol C Tables 4.2.6.8 and 6.1.1.4'

loop_
_geom_angle_atom_site_label_1
_geom_angle_atom_site_label_2
_geom_angle_atom_site_label_3
_geom_angle
_geom_angle_site_symmetry_1
_geom_angle_site_symmetry_3
O1 C1 H1A 109.5 . .
O1 C1 H1B 109.5 . .
H1A C1 H1B 109.5 . .
O1 C1 H1C 109.5 . .
H1A C1 H1C 109.5 . .
H1B C1 H1C 109.5 . .
C7 C2 C3 118.95(16) . .
C7 C2 P1 120.07(13) . .
C3 C2 P1 120.81(13) . .
C4 C3 C2 119.99(17) . .
C4 C3 H3 120.0 . .
C2 C3 H3 120.0 . .
C3 C4 C5 120.60(17) . .
C3 C4 H4 119.7 . .
C5 C4 H4 119.7 . .
O2 C5 C6 124.36(16) . .
O2 C5 C4 115.35(16) . .
C6 C5 C4 120.29(16) . .
C5 C6 C7 118.72(16) . .
C5 C6 H6 120.6 . .
C7 C6 H6 120.6 . .
C2 C7 C6 121.41(17) . .
C2 C7 H7 119.3 . .
C6 C7 H7 119.3 . .
O2 C8 H8A 109.5 . .
O2 C8 H8B 109.5 . .
H8A C8 H8B 109.5 . .
O2 C8 H8C 109.5 . .
H8A C8 H8C 109.5 . .
H8B C8 H8C 109.5 . .
N1 C9 C10 123.71(17) . .
N1 C9 H9 118.1 . .
C10 C9 H9 118.1 . .
C9 C10 C11 119.74(17) . .
C9 C10 H10 120.1 . .
C11 C10 H10 120.1 . .
C10 C11 C12 116.60(16) . .
C10 C11 C11 121.7(2) . 3_465
C12 C11 C11 121.7(2) . 3_465
C13 C12 C11 119.66(17) . .
C13 C12 H12 120.2 . .
C11 C12 H12 120.2 . .
N1 C13 C12 123.62(17) . .
N1 C13 H13 118.2 . .
C12 C13 H13 118.2 . .
C9 N1 C13 116.61(16) . .
C9 N1 Cd1 121.78(12) . .
C13 N1 Cd1 121.09(12) . .
C1 O1 P1 118.86(12) . .
C5 O2 C8 117.97(14) . .
O1 P1 C2 99.44(8) . .
O1 P1 S1 111.25(5) . .
C2 P1 S1 111.69(6) . .
O1 P1 S2 110.14(5) . .
C2 P1 S2 110.37(6) . .
S1 P1 S2 113.15(3) . .
P1 S1 Cd1 84.59(2) . .
P1 S2 Cd1 84.87(2) . .
N1 Cd1 N1 180.0 . 3_566
N1 Cd1 S2 90.68(4) . 3_566
N1 Cd1 S2 89.32(4) 3_566 3_566
N1 Cd1 S2 89.32(4) . .
N1 Cd1 S2 90.68(4) 3_566 .
S2 Cd1 S2 180.00(2) 3_566 .
N1 Cd1 S1 86.94(4) . .
N1 Cd1 S1 93.06(4) 3_566 .
S2 Cd1 S1 102.689(13) 3_566 .
S2 Cd1 S1 77.311(13) . .
N1 Cd1 S1 93.06(4) . 3_566
N1 Cd1 S1 86.94(4) 3_566 3_566
S2 Cd1 S1 77.311(13) 3_566 3_566
S2 Cd1 S1 102.689(13) . 3_566
S1 Cd1 S1 180.0 . 3_566

loop_
_geom_bond_atom_site_label_1
_geom_bond_atom_site_label_2
_geom_bond_distance
_geom_bond_site_symmetry_2
C1 O1 1.443(2) .
C1 H1A 0.9800 .
C1 H1B 0.9800 .
C1 H1C 0.9800 .
C2 C7 1.388(2) .
C2 C3 1.398(2) .
C2 P1 1.7919(18) .
C3 C4 1.377(3) .
C3 H3 0.9500 .
C4 C5 1.389(3) .
C4 H4 0.9500 .
C5 O2 1.365(2) .
C5 C6 1.389(3) .
C6 C7 1.392(2) .
C6 H6 0.9500 .
C7 H7 0.9500 .
C8 O2 1.425(2) .
C8 H8A 0.9800 .
C8 H8B 0.9800 .
C8 H8C 0.9800 .
C9 N1 1.335(2) .
C9 C10 1.384(2) .
C9 H9 0.9500 .
C10 C11 1.390(2) .
C10 H10 0.9500 .
C11 C12 1.394(2) .
C11 C11 1.491(3) 3_465
C12 C13 1.384(2) .
C12 H12 0.9500 .
C13 N1 1.336(2) .
C13 H13 0.9500 .
N1 Cd1 2.4267(15) .
O1 P1 1.5943(13) .
P1 S1 1.9926(6) .
P1 S2 2.0059(7) .
S1 Cd1 2.6812(5) .
S2 Cd1 2.6613(5) .
Cd1 N1 2.4267(15) 3_566
Cd1 S2 2.6613(5) 3_566
Cd1 S1 2.6812(5) 3_566
